data_7221986
loop_
_publ_author_name
'Tahier, Tayyibah'
'Oliver, Clive L.'

_publ_section_title
;
 In situ variable-temperature single crystal X-ray diffraction studies of
 the single-crystal-to-single-crystal dehydration and rehydration of a
 mixed-ligand 2D zinc metal--organic framework using trimesate and
 4,4&#x2032;-bipyridine-N,N&#x2032;-dioxide as ligands
;
_journal_issue 46
_journal_name_full CrystEngComm
_journal_page_first 8946
_journal_paper_doi 10.1039/C5CE01297J
_journal_volume 17
_journal_year 2015
_chemical_formula_moiety 'C57 H42 N6 O42 S3 Zn9'
_chemical_formula_sum 'C57 H42 N6 O42 S3 Zn9'
_chemical_formula_weight 2167.47
_space_group_crystal_system trigonal
_space_group_IT_number 146
_space_group_name_Hall 'R 3'
_space_group_name_H-M_alt 'R 3'
_symmetry_space_group_name_Hall 'R 3'
_symmetry_space_group_name_H-M 'R 3 :H'
_atom_sites_solution_hydrogens mixed
_atom_sites_solution_primary direct
_audit_creation_date 2015-06-01
_audit_creation_method
;
Olex2 1.2
(compiled 2015.01.26 svn.r3150 for OlexSys, GUI svn.r4998)
;
_audit_update_record
;
2015-06-06 deposited with the CCDC.
2015-09-02 downloaded from the CCDC.
;
_cell_angle_alpha 90
_cell_angle_beta 90
_cell_angle_gamma 120
_cell_formula_units_Z 3
_cell_length_a 18.889(19)
_cell_length_b 18.889(19)
_cell_length_c 21.67(2)
_cell_measurement_temperature 373
_cell_volume 6696(11)
_computing_molecular_graphics 'Olex2 (Dolomanov et al., 2009)'
_computing_publication_material 'Olex2 (Dolomanov et al., 2009)'
_computing_structure_refinement 'ShelXL (Sheldrick, 2008)'
_computing_structure_solution 'ShelXT (Sheldrick, 2015)'
_diffrn_ambient_temperature 373.0
_diffrn_measured_fraction_theta_full 0.997
_diffrn_measured_fraction_theta_max 0.914
_diffrn_measurement_device_type 'Bruker ApexII Duo'
_diffrn_radiation_type MoK\a
_diffrn_radiation_wavelength 0.71073
_diffrn_reflns_av_R_equivalents 0.0476
_diffrn_reflns_av_unetI/netI 0.1026
_diffrn_reflns_laue_measured_fraction_full 0.997
_diffrn_reflns_laue_measured_fraction_max 0.914
_diffrn_reflns_limit_h_max 26
_diffrn_reflns_limit_h_min -22
_diffrn_reflns_limit_k_max 25
_diffrn_reflns_limit_k_min -24
_diffrn_reflns_limit_l_max 30
_diffrn_reflns_limit_l_min -29
_diffrn_reflns_number 13265
_diffrn_reflns_point_group_measured_fraction_full 0.939
_diffrn_reflns_point_group_measured_fraction_max 0.823
_diffrn_reflns_theta_full 26.000
_diffrn_reflns_theta_max 30.398
_diffrn_reflns_theta_min 1.560
_exptl_absorpt_coefficient_mu 2.532
_exptl_crystal_density_diffrn 1.613
_exptl_crystal_description rhombohedral
_exptl_crystal_F_000 3240
_exptl_crystal_size_max 0.475
_exptl_crystal_size_mid 0.344
_exptl_crystal_size_min 0.317
_refine_diff_density_max 0.972
_refine_diff_density_min -0.505
_refine_diff_density_rms 0.126
_refine_ls_abs_structure_details
;
 Flack x determined using 2055 quotients [(I+)-(I-)]/[(I+)+(I-)]
 (Parsons, Flack and Wagner, Acta Cryst. B69 (2013) 249-259).
;
_refine_ls_abs_structure_Flack -0.002(11)
_refine_ls_extinction_method none
_refine_ls_goodness_of_fit_ref 1.024
_refine_ls_hydrogen_treatment constr
_refine_ls_matrix_type full
_refine_ls_number_parameters 354
_refine_ls_number_reflns 7012
_refine_ls_number_restraints 1
_refine_ls_restrained_S_all 1.024
_refine_ls_R_factor_all 0.0635
_refine_ls_R_factor_gt 0.0508
_refine_ls_shift/su_max 0.000
_refine_ls_shift/su_mean 0.000
_refine_ls_structure_factor_coef Fsqd
_refine_ls_weighting_details 'w=1/[\s^2^(Fo^2^)+(0.0558P)^2^] where P=(Fo^2^+2Fc^2^)/3'
_refine_ls_weighting_scheme calc
_refine_ls_wR_factor_gt 0.1377
_refine_ls_wR_factor_ref 0.1473
_reflns_Friedel_coverage 0.800
_reflns_friedel_fraction_full 0.882
_reflns_friedel_fraction_max 0.732
_reflns_number_gt 5646
_reflns_number_total 7012
_reflns_threshold_expression 'I > 2\s(I)'
_cod_data_source_file c5ce01297j2.cif
_cod_data_source_block 373k
_cod_depositor_comments 'Adding full bibliography for 7221983--7221988.cif.'
_cod_original_cell_volume 6695(15)
_cod_database_code 7221986
_shelx_space_group_comment
;
The symmetry employed for this shelxl refinement is uniquely defined
by the following loop, which should always be used as a source of
symmetry information in preference to the above space-group names.
They are only intended as comments.
;
_olex2_refinement_description
;
1. Twinned data refinement
 Scales: 0.812(4) 0.188(4)
2. Fixed Uiso
 At 1.2 times of:
  All C(H) groups, All O(H) groups
 At 1.5 times of:
  All O(H,H) groups
3.a Rotating group:
 O3W(H3WA,H3WB)
3.b Ternary CH refined with riding coordinates:
 O9(H9)
3.c Aromatic/amide H refined with riding coordinates:
 C11(H11), C16(H16), C2(H2), C10(H10), C6(H6), C13(H13), C4(H4), C19(H19),
 C17(H17), C14(H14), C18(H18)
;
_shelx_shelxl_version_number 2014/7
_olex2_submission_special_instructions 'No special instructions were received'

loop_
_space_group_symop_operation_xyz
'x, y, z'
'-y, x-y, z'
'-x+y, -x, z'
'x+2/3, y+1/3, z+1/3'
'-y+2/3, x-y+1/3, z+1/3'
'-x+y+2/3, -x+1/3, z+1/3'
'x+1/3, y+2/3, z+2/3'
'-y+1/3, x-y+2/3, z+2/3'
'-x+y+1/3, -x+2/3, z+2/3'

loop_
_atom_site_label
_atom_site_type_symbol
_atom_site_fract_x
_atom_site_fract_y
_atom_site_fract_z
_atom_site_U_iso_or_equiv
_atom_site_adp_type
_atom_site_occupancy
_atom_site_site_symmetry_order
_atom_site_calc_flag
_atom_site_refinement_flags_posn
Zn01 Zn -0.45592(5) -0.34190(6) -0.48293(3) 0.0374(2) Uani 1 1 d .
Zn02 Zn -0.34768(6) -0.43861(8) -0.46992(6) 0.0599(3) Uani 1 1 d .
Zn03 Zn -0.25743(6) -0.24735(7) -0.46044(5) 0.0483(3) Uani 1 1 d .
S1 S -0.36672(15) -0.35566(16) -0.35610(8) 0.0542(6) Uani 1 1 d .
O9 O -0.3486(3) -0.3416(4) -0.5045(2) 0.0431(13) Uani 1 1 d .
H9 H -0.3392 -0.3374 -0.5491 0.052 Uiso 1 1 calc R
O3 O -0.8202(4) -0.6124(4) -0.4756(2) 0.0433(12) Uani 1 1 d .
O4S O -0.3768(5) -0.3610(6) -0.2897(3) 0.084(3) Uani 1 1 d .
O2 O -0.5263(4) -0.4677(4) -0.4920(3) 0.0509(14) Uani 1 1 d .
O7 O -0.4819(4) -0.3335(4) -0.5758(2) 0.0512(14) Uani 1 1 d .
O1 O -0.4543(4) -0.5332(4) -0.4873(4) 0.0623(17) Uani 1 1 d .
O8 O -0.3362(5) 0.2144(4) -0.7058(3) 0.0634(17) Uani 1 1 d .
O1S O -0.4401(4) -0.3623(5) -0.3870(2) 0.0540(15) Uani 1 1 d .
O4 O -0.8925(4) -0.7496(4) -0.4752(3) 0.0581(16) Uani 1 1 d .
O3S O -0.3541(6) -0.4225(6) -0.3787(3) 0.080(2) Uani 1 1 d .
O6 O -0.6020(6) -0.8313(5) -0.4793(4) 0.080(2) Uani 1 1 d .
O2S O -0.2944(5) -0.2761(5) -0.3730(3) 0.068(2) Uani 1 1 d .
N2 N -0.3556(5) 0.1415(4) -0.6838(3) 0.0449(16) Uani 1 1 d .
N1 N -0.4633(5) -0.2594(4) -0.5964(3) 0.0436(16) Uani 1 1 d .
C11 C -0.4994(6) -0.1557(6) -0.6074(3) 0.0483(19) Uani 1 1 d .
H11 H -0.5379 -0.1390 -0.6029 0.058 Uiso 1 1 calc R
C1 C -0.5998(5) -0.6114(4) -0.4862(3) 0.0368(16) Uani 1 1 d .
C16 C -0.4559(6) 0.0083(6) -0.6540(3) 0.0472(19) Uani 1 1 d .
H16 H -0.5104 -0.0286 -0.6455 0.057 Uiso 1 1 calc R
C3 C -0.7478(5) -0.6841(5) -0.4802(3) 0.0352(15) Uani 1 1 d .
C2 C -0.6736(5) -0.6115(5) -0.4836(3) 0.0365(15) Uani 1 1 d .
H2 H -0.6731 -0.5620 -0.4843 0.044 Uiso 1 1 calc R
C15 C -0.3974(5) -0.0156(5) -0.6485(3) 0.0400(16) Uani 1 1 d .
C10 C -0.5178(6) -0.2327(6) -0.5888(4) 0.050(2) Uani 1 1 d .
H10 H -0.5683 -0.2671 -0.5707 0.061 Uiso 1 1 calc R
C6 C -0.5996(6) -0.6845(5) -0.4850(3) 0.0431(17) Uani 1 1 d .
H6 H -0.5505 -0.6847 -0.4865 0.052 Uiso 1 1 calc R
O5 O -0.7410(5) -0.9031(4) -0.4719(4) 0.070(2) Uani 1 1 d .
C12 C -0.4220(5) -0.1019(5) -0.6333(3) 0.0413(17) Uani 1 1 d .
C7 C -0.5205(5) -0.5300(5) -0.4891(3) 0.0396(16) Uani 1 1 d .
C13 C -0.3687(6) -0.1330(6) -0.6414(3) 0.050(2) Uani 1 1 d .
H13 H -0.3180 -0.1002 -0.6597 0.060 Uiso 1 1 calc R
C4 C -0.7479(6) -0.7591(5) -0.4794(3) 0.0433(17) Uani 1 1 d .
H4 H -0.7969 -0.8084 -0.4776 0.052 Uiso 1 1 calc R
C8 C -0.8265(5) -0.6811(5) -0.4765(3) 0.0407(17) Uani 1 1 d .
C19 C -0.3168(6) 0.0448(6) -0.6568(3) 0.0472(19) Uani 1 1 d .
H19 H -0.2760 0.0318 -0.6502 0.057 Uiso 1 1 calc R
C17 C -0.4326(6) 0.0875(6) -0.6724(4) 0.049(2) Uani 1 1 d .
H17 H -0.4722 0.1026 -0.6768 0.059 Uiso 1 1 calc R
C5 C -0.6736(6) -0.7581(5) -0.4814(3) 0.0438(17) Uani 1 1 d .
C14 C -0.3895(6) -0.2102(6) -0.6229(4) 0.053(2) Uani 1 1 d .
H14 H -0.3530 -0.2290 -0.6285 0.064 Uiso 1 1 calc R
C9 C -0.6713(7) -0.8367(6) -0.4773(4) 0.051(2) Uani 1 1 d .
C18 C -0.2942(6) 0.1236(6) -0.6745(4) 0.052(2) Uani 1 1 d .
H18 H -0.2396 0.1630 -0.6800 0.063 Uiso 1 1 calc R
O3W O -0.5579(3) -0.3383(4) -0.4516(2) 0.0437(12) Uani 1 1 d .
H3WA H -0.5449 -0.2884 -0.4426 0.066 Uiso 1 1 d GR
H3WB H -0.5958 -0.3563 -0.4797 0.066 Uiso 1 1 d GR

loop_
_atom_site_aniso_label
_atom_site_aniso_U_11
_atom_site_aniso_U_22
_atom_site_aniso_U_33
_atom_site_aniso_U_23
_atom_site_aniso_U_13
_atom_site_aniso_U_12
Zn01 0.0270(5) 0.0325(5) 0.0511(4) 0.0016(4) -0.0030(3) 0.0136(4)
Zn02 0.0279(5) 0.0547(8) 0.0878(6) -0.0019(6) -0.0031(5) 0.0138(6)
Zn03 0.0301(5) 0.0449(6) 0.0729(5) -0.0021(4) -0.0031(4) 0.0211(5)
S1 0.0470(13) 0.0696(17) 0.0471(8) 0.0023(9) -0.0097(8) 0.0300(12)
O9 0.029(3) 0.048(3) 0.051(2) -0.004(2) 0.001(2) 0.018(3)
O3 0.039(3) 0.033(3) 0.062(3) 0.001(2) -0.005(2) 0.021(3)
O4S 0.082(6) 0.114(8) 0.049(3) 0.003(3) -0.011(3) 0.043(6)
O2 0.046(4) 0.023(3) 0.081(3) 0.002(3) -0.003(3) 0.016(3)
O7 0.062(4) 0.034(3) 0.054(2) 0.001(2) -0.007(3) 0.022(3)
O1 0.045(4) 0.030(3) 0.107(4) -0.003(3) -0.004(4) 0.015(3)
O8 0.060(5) 0.045(4) 0.086(4) 0.021(3) 0.012(3) 0.027(4)
O1S 0.042(3) 0.069(5) 0.050(3) 0.001(3) -0.006(2) 0.027(3)
O4 0.038(4) 0.036(4) 0.095(4) -0.006(3) 0.002(3) 0.015(3)
O3S 0.105(7) 0.082(6) 0.078(4) 0.015(4) 0.004(4) 0.064(6)
O6 0.064(5) 0.038(4) 0.148(7) -0.002(4) -0.022(5) 0.033(4)
O2S 0.047(4) 0.073(5) 0.065(3) -0.006(3) -0.011(3) 0.016(4)
N2 0.051(5) 0.040(4) 0.048(3) 0.009(3) 0.001(3) 0.026(4)
N1 0.055(4) 0.035(4) 0.044(3) 0.000(2) -0.010(3) 0.024(3)
C11 0.045(5) 0.053(6) 0.057(4) 0.005(3) -0.002(3) 0.032(5)
C1 0.044(5) 0.020(3) 0.046(3) 0.002(2) 0.001(3) 0.016(3)
C16 0.049(5) 0.045(5) 0.050(3) 0.012(3) 0.006(3) 0.025(4)
C3 0.033(4) 0.027(4) 0.044(3) 0.005(3) 0.000(3) 0.015(3)
C2 0.044(5) 0.024(3) 0.044(3) 0.001(3) -0.001(3) 0.019(3)
C15 0.047(5) 0.040(4) 0.039(3) 0.003(3) 0.000(3) 0.026(4)
C10 0.037(5) 0.042(5) 0.065(4) 0.008(4) -0.001(3) 0.014(4)
C6 0.042(5) 0.032(4) 0.057(4) 0.001(3) -0.001(3) 0.021(4)
O5 0.056(5) 0.024(3) 0.129(6) -0.005(4) 0.003(4) 0.019(3)
C12 0.051(5) 0.045(5) 0.032(2) 0.007(3) 0.001(3) 0.028(4)
C7 0.040(4) 0.024(4) 0.052(3) -0.008(3) -0.006(3) 0.014(3)
C13 0.051(5) 0.047(5) 0.054(4) 0.012(3) 0.016(4) 0.026(4)
C4 0.050(5) 0.022(4) 0.058(4) 0.003(3) -0.001(3) 0.018(4)
C8 0.041(5) 0.036(4) 0.044(3) -0.001(3) -0.001(3) 0.018(4)
C19 0.046(5) 0.053(5) 0.052(3) 0.006(3) 0.001(3) 0.032(4)
C17 0.048(5) 0.052(6) 0.059(4) 0.005(4) 0.004(4) 0.034(5)
C5 0.054(5) 0.024(4) 0.056(3) 0.000(3) 0.001(4) 0.021(4)
C14 0.056(6) 0.052(6) 0.056(4) 0.005(4) 0.017(4) 0.030(5)
C9 0.051(6) 0.029(4) 0.077(5) -0.006(4) -0.009(4) 0.023(4)
C18 0.042(5) 0.046(5) 0.067(4) 0.005(4) -0.003(4) 0.021(4)
O3W 0.033(3) 0.034(3) 0.065(3) -0.002(2) -0.001(2) 0.017(3)

loop_
_atom_type_symbol
_atom_type_description
_atom_type_scat_dispersion_real
_atom_type_scat_dispersion_imag
_atom_type_scat_source
C C 0.0033 0.0016 'International Tables Vol C Tables 4.2.6.8 and 6.1.1.4'
H H 0.0000 0.0000 'International Tables Vol C Tables 4.2.6.8 and 6.1.1.4'
N N 0.0061 0.0033 'International Tables Vol C Tables 4.2.6.8 and 6.1.1.4'
O O 0.0106 0.0060 'International Tables Vol C Tables 4.2.6.8 and 6.1.1.4'
S S 0.1246 0.1234 'International Tables Vol C Tables 4.2.6.8 and 6.1.1.4'
Zn Zn 0.2839 1.4301 'International Tables Vol C Tables 4.2.6.8 and 6.1.1.4'

loop_
_geom_angle_atom_site_label_1
_geom_angle_atom_site_label_2
_geom_angle_atom_site_label_3
_geom_angle
_geom_angle_site_symmetry_1
_geom_angle_site_symmetry_3
O9 Zn01 O3 90.2(2) . 2_455
O9 Zn01 O7 92.8(2) . .
O9 Zn01 O1S 89.7(2) . .
O2 Zn01 O9 92.7(3) . .
O2 Zn01 O3 176.5(2) . 2_455
O2 Zn01 O7 87.4(2) . .
O2 Zn01 O1S 87.3(3) . .
O2 Zn01 O3W 89.7(3) . .
O7 Zn01 O3 90.4(2) . 2_455
O7 Zn01 O1S 174.3(3) . .
O1S Zn01 O3 94.7(2) . 2_455
O3W Zn01 O9 173.6(2) . .
O3W Zn01 O3 87.6(2) . 2_455
O3W Zn01 O7 93.2(2) . .
O3W Zn01 O1S 84.6(2) . .
O9 Zn02 Zn03 38.11(16) . .
O9 Zn02 O3S 101.6(3) . .
O1 Zn02 Zn03 141.9(2) . .
O1 Zn02 O9 106.9(3) . .
O1 Zn02 O3S 102.5(4) . .
O1 Zn02 O6 141.8(4) . 3_545
O3S Zn02 Zn03 78.5(3) . .
O6 Zn02 Zn03 72.7(3) 3_545 .
O6 Zn02 O9 97.7(3) 3_545 .
O6 Zn02 O3S 100.7(4) 3_545 .
O9 Zn03 Zn02 37.97(16) . .
O9 Zn03 O2S 100.5(3) . .
O4 Zn03 Zn02 152.0(2) 2_455 .
O4 Zn03 O9 114.7(3) 2_455 .
O4 Zn03 O2S 105.7(3) 2_455 .
O2S Zn03 Zn02 80.5(2) . .
O5 Zn03 Zn02 82.0(3) 3_545 .
O5 Zn03 O9 105.9(3) 3_545 .
O5 Zn03 O4 120.1(3) 3_545 2_455
O5 Zn03 O2S 108.0(4) 3_545 .
O4S S1 O1S 110.9(4) . .
O4S S1 O3S 110.0(5) . .
O4S S1 O2S 109.7(5) . .
O3S S1 O1S 108.6(5) . .
O3S S1 O2S 108.8(5) . .
O2S S1 O1S 108.7(4) . .
Zn01 O9 H9 111.1 . .
Zn02 O9 Zn01 111.8(3) . .
Zn02 O9 Zn03 103.9(2) . .
Zn02 O9 H9 111.1 . .
Zn03 O9 Zn01 107.5(2) . .
Zn03 O9 H9 111.1 . .
C8 O3 Zn01 145.5(6) . 3_445
C7 O2 Zn01 140.8(6) . .
N1 O7 Zn01 116.8(4) . .
C7 O1 Zn02 123.2(6) . .
S1 O1S Zn01 128.6(4) . .
C8 O4 Zn03 114.5(6) . 3_445
S1 O3S Zn02 120.1(4) . .
C9 O6 Zn02 135.0(7) . 2_445
S1 O2S Zn03 121.9(4) . .
O8 N2 C18 118.6(8) . .
C17 N2 O8 119.9(8) . .
C17 N2 C18 121.5(8) . .
O7 N1 C10 119.7(8) . .
O7 N1 C14 120.0(8) . .
C14 N1 C10 120.3(7) . .
C10 C11 H11 120.0 . .
C10 C11 C12 120.0(8) . .
C12 C11 H11 120.0 . .
C2 C1 C7 118.9(7) . .
C6 C1 C2 120.0(7) . .
C6 C1 C7 121.1(8) . .
C15 C16 H16 120.0 . .
C17 C16 H16 120.0 . .
C17 C16 C15 119.9(9) . .
C2 C3 C4 118.9(8) . .
C2 C3 C8 119.3(7) . .
C4 C3 C8 121.7(7) . .
C1 C2 H2 119.4 . .
C3 C2 C1 121.2(7) . .
C3 C2 H2 119.4 . .
C16 C15 C12 120.6(8) . .
C19 C15 C16 116.5(8) . .
C19 C15 C12 122.9(7) . .
N1 C10 C11 121.1(8) . .
N1 C10 H10 119.4 . .
C11 C10 H10 119.4 . .
C1 C6 H6 120.2 . .
C1 C6 C5 119.6(8) . .
C5 C6 H6 120.2 . .
C9 O5 Zn03 123.7(7) . 2_445
C11 C12 C15 121.2(7) . .
C13 C12 C11 116.6(8) . .
C13 C12 C15 122.2(7) . .
O2 C7 O1 126.8(8) . .
O2 C7 C1 116.9(8) . .
O1 C7 C1 116.3(7) . .
C12 C13 H13 119.2 . .
C14 C13 C12 121.6(8) . .
C14 C13 H13 119.2 . .
C3 C4 H4 120.4 . .
C5 C4 C3 119.3(8) . .
C5 C4 H4 120.4 . .
O3 C8 O4 126.6(9) . .
O3 C8 C3 117.1(8) . .
O4 C8 C3 116.3(8) . .
C15 C19 H19 118.5 . .
C18 C19 C15 122.9(9) . .
C18 C19 H19 118.5 . .
N2 C17 C16 121.4(9) . .
N2 C17 H17 119.3 . .
C16 C17 H17 119.3 . .
C6 C5 C9 118.4(9) . .
C4 C5 C6 121.0(8) . .
C4 C5 C9 120.6(8) . .
N1 C14 C13 120.3(9) . .
N1 C14 H14 119.8 . .
C13 C14 H14 119.8 . .
O6 C9 O5 126.5(9) . .
O6 C9 C5 117.2(9) . .
O5 C9 C5 116.3(9) . .
N2 C18 C19 117.5(9) . .
N2 C18 H18 121.2 . .
C19 C18 H18 121.2 . .
Zn01 O3W H3WA 110.2 . .
Zn01 O3W H3WB 110.7 . .
H3WA O3W H3WB 108.3 . .

loop_
_geom_bond_atom_site_label_1
_geom_bond_atom_site_label_2
_geom_bond_distance
_geom_bond_site_symmetry_2
Zn01 O9 2.076(6) .
Zn01 O3 2.200(6) 2_455
Zn01 O2 2.072(6) .
Zn01 O7 2.097(5) .
Zn01 O1S 2.162(6) .
Zn01 O3W 2.076(6) .
Zn02 Zn03 3.137(4) .
Zn02 O9 1.989(6) .
Zn02 O1 1.948(7) .
Zn02 O3S 2.013(8) .
Zn02 O6 1.979(7) 3_545
Zn03 O9 1.995(6) .
Zn03 O4 1.937(7) 2_455
Zn03 O2S 1.998(7) .
Zn03 O5 1.937(7) 3_545
S1 O4S 1.448(7) .
S1 O1S 1.486(6) .
S1 O3S 1.479(9) .
S1 O2S 1.485(8) .
O9 H9 0.9800 .
O3 Zn01 2.200(6) 3_445
O3 C8 1.242(11) .
O2 C7 1.237(10) .
O7 N1 1.338(9) .
O1 C7 1.281(11) .
O8 N2 1.324(10) .
O4 Zn03 1.937(7) 3_445
O4 C8 1.271(11) .
O6 Zn02 1.979(7) 2_445
O6 C9 1.262(14) .
N2 C17 1.316(12) .
N2 C18 1.376(12) .
N1 C10 1.365(12) .
N1 C14 1.357(12) .
C11 H11 0.9300 .
C11 C10 1.375(13) .
C11 C12 1.416(12) .
C1 C2 1.394(12) .
C1 C6 1.384(11) .
C1 C7 1.520(11) .
C16 H16 0.9300 .
C16 C15 1.392(12) .
C16 C17 1.389(13) .
C3 C2 1.389(11) .
C3 C4 1.416(11) .
C3 C8 1.518(12) .
C2 H2 0.9300 .
C15 C12 1.490(11) .
C15 C19 1.384(13) .
C10 H10 0.9300 .
C6 H6 0.9300 .
C6 C5 1.396(13) .
O5 Zn03 1.937(7) 2_445
O5 C9 1.291(12) .
C12 C13 1.407(12) .
C13 H13 0.9300 .
C13 C14 1.366(13) .
C4 H4 0.9300 .
C4 C5 1.394(13) .
C19 H19 0.9300 .
C19 C18 1.382(13) .
C17 H17 0.9300 .
C5 C9 1.510(11) .
C14 H14 0.9300 .
C18 H18 0.9300 .
O3W H3WA 0.8678 .
O3W H3WB 0.8678 .

loop_
_geom_torsion_atom_site_label_1
_geom_torsion_atom_site_label_2
_geom_torsion_atom_site_label_3
_geom_torsion_atom_site_label_4
_geom_torsion
_geom_torsion_site_symmetry_1
Zn01 O3 C8 O4 -10.8(13) 3_445
Zn01 O3 C8 C3 168.3(6) 3_445
Zn01 O2 C7 O1 -12.3(14) .
Zn01 O2 C7 C1 166.4(6) .
Zn01 O7 N1 C10 -85.3(8) .
Zn01 O7 N1 C14 92.5(7) .
Zn02 O1 C7 O2 14.5(12) .
Zn02 O1 C7 C1 -164.2(5) .
Zn02 O6 C9 O5 -5.2(17) 2_445
Zn02 O6 C9 C5 174.4(7) 2_445
Zn03 O4 C8 O3 -8.0(10) 3_445
Zn03 O4 C8 C3 172.9(4) 3_445
Zn03 O5 C9 O6 3.8(15) 2_445
Zn03 O5 C9 C5 -175.8(6) 2_445
O4S S1 O1S Zn01 170.4(5) .
O4S S1 O3S Zn02 174.8(6) .
O4S S1 O2S Zn03 177.5(5) .
O7 N1 C10 C11 177.6(7) .
O7 N1 C14 C13 -176.9(7) .
O8 N2 C17 C16 174.8(7) .
O8 N2 C18 C19 -174.4(7) .
O1S S1 O3S Zn02 53.2(7) .
O1S S1 O2S Zn03 -61.0(6) .
O3S S1 O1S Zn01 -68.7(6) .
O3S S1 O2S Zn03 57.1(6) .
O2S S1 O1S Zn01 49.7(6) .
O2S S1 O3S Zn02 -65.0(7) .
C11 C12 C13 C14 -2.4(12) .
C1 C6 C5 C4 0.4(11) .
C1 C6 C5 C9 -177.4(7) .
C16 C15 C12 C11 -18.1(10) .
C16 C15 C12 C13 164.8(7) .
C16 C15 C19 C18 -5.0(10) .
C3 C4 C5 C6 -0.9(11) .
C3 C4 C5 C9 176.9(7) .
C2 C1 C6 C5 0.2(10) .
C2 C1 C7 O2 -3.2(10) .
C2 C1 C7 O1 175.6(6) .
C2 C3 C4 C5 0.7(10) .
C2 C3 C8 O3 -1.2(9) .
C2 C3 C8 O4 178.0(6) .
C15 C16 C17 N2 -1.2(12) .
C15 C12 C13 C14 174.8(7) .
C15 C19 C18 N2 0.3(11) .
C10 N1 C14 C13 0.9(12) .
C10 C11 C12 C15 -174.2(7) .
C10 C11 C12 C13 3.0(11) .
C6 C1 C2 C3 -0.4(10) .
C6 C1 C7 O2 177.8(6) .
C6 C1 C7 O1 -3.4(10) .
C6 C5 C9 O6 -2.1(12) .
C6 C5 C9 O5 177.6(8) .
C12 C11 C10 N1 -1.8(12) .
C12 C15 C19 C18 175.9(7) .
C12 C13 C14 N1 0.5(13) .
C7 C1 C2 C3 -179.3(6) .
C7 C1 C6 C5 179.2(6) .
C4 C3 C2 C1 -0.1(9) .
C4 C3 C8 O3 177.8(6) .
C4 C3 C8 O4 -2.9(9) .
C4 C5 C9 O6 -179.9(8) .
C4 C5 C9 O5 -0.3(12) .
C8 C3 C2 C1 179.0(5) .
C8 C3 C4 C5 -178.3(6) .
C19 C15 C12 C11 160.9(7) .
C19 C15 C12 C13 -16.2(10) .
C17 N2 C18 C19 4.3(12) .
C17 C16 C15 C12 -175.4(7) .
C17 C16 C15 C19 5.4(10) .
C14 N1 C10 C11 -0.2(12) .
C18 N2 C17 C16 -3.8(12) .

loop_
_twin_individual_id
_twin_individual_mass_fraction_refined
1 0.812(4)
2 0.188(4)
